data_1569991
loop_
_publ_author_name
'Mitchell, Travis B.'
'Zhang, Xiaotong'
'Jerozal, Ronald T.'
'Chen, Yu Sheng'
'Wang, SuYin'
'Benedict, Jason B.'

_publ_section_title
;
 Development of a scalar-based geometric parameterization approach for the
 crystal structure landscape of dithienylethene-based crystalline solids.
;
_journal_issue 6
_journal_name_full IUCrJ
_journal_paper_doi 10.1107/S2052252523008060
_journal_volume 10
_journal_year 2023
_chemical_formula_moiety '4(C34 H27.5 N2 S2), 7(C7 H5 O4)'
_chemical_formula_sum 'C185 H145 N8 O28 S8'
_chemical_formula_weight 3184.56
_space_group_crystal_system triclinic
_space_group_IT_number 2
_space_group_name_Hall '-P 1'
_space_group_name_H-M_alt 'P -1'
_atom_sites_solution_hydrogens mixed
_atom_sites_solution_primary dual
_audit_creation_date 2022-04-13
_audit_creation_method
;
Olex2 1.5
(compiled 2022.04.07 svn.rca3783a0 for OlexSys, GUI svn.r6498)
;
_cell_angle_alpha 71.454(6)
_cell_angle_beta 88.132(6)
_cell_angle_gamma 78.607(6)
_cell_formula_units_Z 1
_cell_length_a 10.602(2)
_cell_length_b 16.714(4)
_cell_length_c 24.181(5)
_cell_measurement_reflns_used 9921
_cell_measurement_temperature 90.00
_cell_measurement_theta_max 25.15
_cell_measurement_theta_min 2.17
_cell_volume 3980.2(15)
_computing_cell_refinement 'SAINT V8.40B (Bruker AXS, 2016)'
_computing_data_reduction 'SAINT V8.40B (Bruker AXS, 2016)'
_computing_molecular_graphics 'Olex2 1.5 (Dolomanov et al., 2009)'
_computing_publication_material 'Olex2 1.5 (Dolomanov et al., 2009)'
_computing_structure_refinement 'SHELXL 2019/2 (Sheldrick, 2015)'
_computing_structure_solution 'SHELXT  (Sheldrick, 2015)'
_diffrn_ambient_temperature 90.00
_diffrn_measured_fraction_theta_full 0.999
_diffrn_measured_fraction_theta_max 0.999
_diffrn_measurement_device_type 'Bruker APEX-II CCD'
_diffrn_measurement_method '\f and \w scans'
_diffrn_radiation_type MoK\a
_diffrn_radiation_wavelength 0.71073
_diffrn_reflns_av_R_equivalents 0.0588
_diffrn_reflns_av_unetI/netI 0.0746
_diffrn_reflns_Laue_measured_fraction_full 0.999
_diffrn_reflns_Laue_measured_fraction_max 0.999
_diffrn_reflns_limit_h_max 12
_diffrn_reflns_limit_h_min -11
_diffrn_reflns_limit_k_max 19
_diffrn_reflns_limit_k_min -19
_diffrn_reflns_limit_l_max 28
_diffrn_reflns_limit_l_min -28
_diffrn_reflns_number 37926
_diffrn_reflns_point_group_measured_fraction_full 0.999
_diffrn_reflns_point_group_measured_fraction_max 0.999
_diffrn_reflns_theta_full 24.712
_diffrn_reflns_theta_max 24.712
_diffrn_reflns_theta_min 1.311
_diffrn_source_current 24.0
_diffrn_source_power 1.2
_diffrn_source_voltage 50.0
_diffrn_standards_number 0
_exptl_absorpt_coefficient_mu 0.189
_exptl_absorpt_correction_T_max 0.7454
_exptl_absorpt_correction_T_min 0.5685
_exptl_absorpt_correction_type multi-scan
_exptl_absorpt_process_details
;
SADABS-2016/2 (Bruker,2016/2) was used for absorption correction.
wR2(int) was 0.1544 before and 0.0733 after correction.
The Ratio of minimum to maximum transmission is 0.7627.
The \l/2 correction factor is Not present.
;
_exptl_crystal_colour yellow
_exptl_crystal_colour_primary yellow
_exptl_crystal_density_diffrn 1.329
_exptl_crystal_description prism
_exptl_crystal_F_000 1663
_exptl_crystal_size_max 0.16
_exptl_crystal_size_mid 0.14
_exptl_crystal_size_min 0.04
_refine_diff_density_max 1.605
_refine_diff_density_min -0.463
_refine_diff_density_rms 0.088
_refine_ls_extinction_method none
_refine_ls_goodness_of_fit_ref 1.095
_refine_ls_hydrogen_treatment mixed
_refine_ls_matrix_type full
_refine_ls_number_parameters 1176
_refine_ls_number_reflns 13567
_refine_ls_number_restraints 323
_refine_ls_restrained_S_all 1.084
_refine_ls_R_factor_all 0.1188
_refine_ls_R_factor_gt 0.0879
_refine_ls_shift/su_max 0.000
_refine_ls_shift/su_mean 0.000
_refine_ls_structure_factor_coef Fsqd
_refine_ls_weighting_details 'w=1/[\s^2^(Fo^2^)+(0.0813P)^2^+15.2529P] where P=(Fo^2^+2Fc^2^)/3'
_refine_ls_weighting_scheme calc
_refine_ls_wR_factor_gt 0.2205
_refine_ls_wR_factor_ref 0.2382
_reflns_Friedel_coverage 0.000
_reflns_number_gt 9836
_reflns_number_total 13567
_reflns_threshold_expression 'I > 2\s(I)'
_cod_data_source_file yc5044.cif
_cod_data_source_block dte-4
_cod_original_cell_volume 3980.4(14)
_cod_database_code 1569991
_shelx_shelxl_version_number 2019/2
_shelx_space_group_comment
;
The symmetry employed for this shelxl refinement is uniquely defined
by the following loop, which should always be used as a source of
symmetry information in preference to the above space-group names.
They are only intended as comments.
;
_shelx_estimated_absorpt_t_max 0.992
_shelx_estimated_absorpt_t_min 0.970
_olex2_refinement_description
;
1. Fixed Uiso
 At 1.2 times of:
  All C(H) groups, All C(H,H) groups, All O(H,H,H,H,H,H,H,H,H,H) groups
 At 1.5 times of:
  All C(H,H,H) groups
2. Restrained distances
 C96-C95
 1.4 with sigma of 0.02
 C96-O16
 1.35 with sigma of 0.02
 O11-H11 = O12-H12 = O8-H8 = O7-H7B = O4-H4C = O3-H3C = O16-H16A
 0.84 with sigma of 0.02
 N4-H4B = N3-H3B = N2-H2 = N1-H1
 0.88 with sigma of 0.02
 C94-C93 = C92-O15
 1.37 with sigma of 0.02
 C96-C91
 1.43 with sigma of 0.02
 O15-H15A
 0.84 with sigma of 0.02
 C95-C94 = C92-C91
 1.39 with sigma of 0.02
 C93-C92
 1.41 with sigma of 0.02
 C91-C90
 1.45 with sigma of 0.02
 C90-O14
 1.27 with sigma of 0.02
 C90-O13
 1.31 with sigma of 0.02
 C91-O13
 2.36 with sigma of 0.04
 C95-C93
 2.43 with sigma of 0.04
 C93-O15
 2.37 with sigma of 0.04
 C96-C92
 2.41 with sigma of 0.04
 C93-C91
 2.45 with sigma of 0.04
 C96-C90 = C92-C90
 2.49 with sigma of 0.04
 C94-C92 = C91-O14
 2.38 with sigma of 0.04
 C96-C94
 2.39 with sigma of 0.04
3. Restrained planarity
 O13, O14, O15, O16, C90, C91, C92, C93, C94, C95, C96
 with sigma of 0.1
4. Rigid bond restraints
 C2, C3, C4, C5, C6, C7, C2A, C3A, C4A, C5A, C6A, C7A
 with sigma for 1-2 distances of 0.01 and sigma for 1-3 distances of 0.01
5. Uiso/Uaniso restraints and constraints
C2 \\sim C3 \\sim C4 \\sim C5 \\sim C6 \\sim C7 \\sim C2A \\sim C3A \\sim C4A
\\sim C5A \\sim C6A \\sim C7A: within 2A with sigma of 0.04 and sigma for
terminal atoms of 0.08 within 2A
6. Rigid body (RIGU) restrains
 O13, O14, O15, O16, C90, C91, C92, C93, C94, C95, C96
 with sigma for 1-2 distances of 0.004 and sigma for 1-3 distances of 0.004
7. Others
 Sof(C2A)=Sof(C3A)=Sof(H3A)=Sof(C4A)=Sof(H4A)=Sof(C5A)=Sof(H5A)=Sof(C6A)=
 Sof(H6A)=Sof(C7A)=Sof(H7A)=1-FVAR(1)
 Sof(C2)=Sof(C3)=Sof(H3)=Sof(C4)=Sof(H4)=Sof(C5)=Sof(H5)=Sof(C6)=Sof(H6)=
 Sof(C7)=Sof(H7)=FVAR(1)
 Fixed Sof: H67(0.5) H15A(0.5) H16A(0.5) O13(0.5) O14(0.5) O15(0.5) H1(0.5)
 O16(0.5) C90(0.5) C91(0.5) C92(0.5) C93(0.5) H93(0.5) C94(0.5) H94(0.5)
 C95(0.5) H95(0.5) C96(0.5)
8.a Aromatic/amide H refined with riding coordinates:
 C9(H9), C14(H14), C15(H15), C16(H16), C17(H17), C20(H20), C21(H21), C22(H22),
 C23(H23), C24(H24), C26(H26), C31(H31), C32(H32), C33(H33), C34(H34), C3(H3),
 C4(H4), C5(H5), C6(H6), C7(H7), C3A(H3A), C4A(H4A), C5A(H5A), C6A(H6A),
 C7A(H7A), C37(H37), C38(H38), C39(H39), C40(H40), C41(H41), C43(H43), C48(H48),
  C49(H49), C50(H50), C51(H51), C54(H54), C55(H55), C56(H56), C57(H57),
 C58(H58), C60(H60), C65(H65), C66(H66), C67(H67), C68(H68), C72(H72), C73(H73),
  C74(H74), C79(H79), C80(H80), C81(H81), C86(H86), C87(H87), C88(H88),
 C93(H93), C94(H94), C95(H95)
8.b Idealised Me refined as rotating group:
 C12(H12A,H12B,H12C), C29(H29A,H29B,H29C), C46(H46A,H46B,H46C), C63(H63A,H63B,
 H63C)
;
_platon_squeeze_void_probe_radius 1.20
_olex2_submission_special_instructions 'No special instructions were received'

loop_
_space_group_symop_operation_xyz
'x, y, z'
'-x, -y, -z'

loop_
_atom_site_label
_atom_site_type_symbol
_atom_site_fract_x
_atom_site_fract_y
_atom_site_fract_z
_atom_site_U_iso_or_equiv
_atom_site_adp_type
_atom_site_occupancy
_atom_site_site_symmetry_order
_atom_site_calc_flag
_atom_site_refinement_flags_posn
_atom_site_refinement_flags_adp
_atom_site_refinement_flags_occupancy
_atom_site_disorder_assembly
_atom_site_disorder_group
S1 S 0.15445(14) 0.43930(9) 0.77702(7) 0.0381(4) Uani 1 1 d . . . . .
S2 S -0.23747(12) 0.71789(8) 0.73557(6) 0.0273(3) Uani 1 1 d . . . . .
N1 N 0.0397(6) 0.5015(5) 0.5508(3) 0.0607(18) Uani 1 1 d D . . . .
N2 N -0.3493(4) 0.9160(3) 0.51641(18) 0.0263(9) Uani 1 1 d D . . . .
C1 C 0.1931(5) 0.6575(3) 0.8049(2) 0.0304(12) Uani 1 1 d . . . . .
C8 C 0.1763(5) 0.5861(3) 0.7828(2) 0.0293(12) Uani 1 1 d . . . . .
C9 C 0.1505(5) 0.5988(3) 0.7236(2) 0.0306(12) Uani 1 1 d . . . . .
H9 H 0.144477 0.652878 0.694018 0.037 Uiso 1 1 calc R U . . .
C10 C 0.1346(5) 0.5246(4) 0.7127(2) 0.0344(13) Uani 1 1 d . . . . .
C11 C 0.1831(5) 0.5027(3) 0.8173(3) 0.0351(13) Uani 1 1 d . . . . .
C12 C 0.2079(7) 0.4634(4) 0.8820(3) 0.0470(16) Uani 1 1 d . . . . .
H12A H 0.300872 0.447715 0.890563 0.070 Uiso 1 1 calc R U . . .
H12B H 0.170236 0.411783 0.896344 0.070 Uiso 1 1 calc R U . . .
H12C H 0.168615 0.505127 0.901439 0.070 Uiso 1 1 calc R U . . .
C13 C 0.1028(5) 0.5168(4) 0.6570(3) 0.0372(14) Uani 1 1 d . . . . .
C14 C 0.0803(7) 0.5856(5) 0.6072(3) 0.0525(17) Uani 1 1 d . . . . .
H14 H 0.086719 0.640621 0.608954 0.063 Uiso 1 1 calc R U . . .
C15 C 0.0490(7) 0.5783(6) 0.5553(3) 0.064(2) Uani 1 1 d . . . . .
H15 H 0.033487 0.628104 0.521767 0.077 Uiso 1 1 calc R U . . .
C16 C 0.0626(6) 0.4337(5) 0.5982(3) 0.0542(19) Uani 1 1 d . . . . .
H16 H 0.055319 0.379570 0.594883 0.065 Uiso 1 1 calc R U . . .
C17 C 0.0960(6) 0.4360(4) 0.6516(3) 0.0469(16) Uani 1 1 d . . . . .
H17 H 0.114063 0.384958 0.684156 0.056 Uiso 1 1 calc R U . . .
C18 C 0.1056(5) 0.7324(3) 0.7909(2) 0.0260(11) Uani 1 1 d . . . . .
C19 C 0.1240(5) 0.8094(3) 0.8061(2) 0.0255(11) Uani 1 1 d . . . . .
C20 C 0.0242(5) 0.8532(3) 0.8303(2) 0.0319(12) Uani 1 1 d . . . . .
H20 H -0.055632 0.834596 0.836441 0.038 Uiso 1 1 calc R U . . .
C21 C 0.0401(5) 0.9244(4) 0.8457(2) 0.0332(13) Uani 1 1 d . . . . .
H21 H -0.027718 0.953243 0.863215 0.040 Uiso 1 1 calc R U . . .
C22 C 0.1556(5) 0.9525(3) 0.8353(2) 0.0294(12) Uani 1 1 d . . . . .
H22 H 0.166576 1.001510 0.845042 0.035 Uiso 1 1 calc R U . . .
C23 C 0.2551(5) 0.9094(3) 0.8107(2) 0.0284(11) Uani 1 1 d . . . . .
H23 H 0.334312 0.928817 0.803794 0.034 Uiso 1 1 calc R U . . .
C24 C 0.2400(5) 0.8377(3) 0.7959(2) 0.0275(11) Uani 1 1 d . . . . .
H24 H 0.308499 0.808388 0.779032 0.033 Uiso 1 1 calc R U . . .
C25 C -0.0182(5) 0.7422(3) 0.7601(2) 0.0250(11) Uani 1 1 d . . . . .
C26 C -0.0540(5) 0.7991(3) 0.7033(2) 0.0243(11) Uani 1 1 d . . . . .
H26 H -0.002900 0.838299 0.681468 0.029 Uiso 1 1 calc R U . . .
C27 C -0.1691(5) 0.7927(3) 0.6827(2) 0.0223(10) Uani 1 1 d . . . . .
C28 C -0.1098(5) 0.6945(3) 0.7838(2) 0.0287(11) Uani 1 1 d . . . . .
C29 C -0.1106(6) 0.6297(4) 0.8429(2) 0.0379(13) Uani 1 1 d . . . . .
H29A H -0.086042 0.571598 0.839882 0.057 Uiso 1 1 calc R U . . .
H29B H -0.197138 0.637306 0.858391 0.057 Uiso 1 1 calc R U . . .
H29C H -0.049159 0.637749 0.869115 0.057 Uiso 1 1 calc R U . . .
C30 C -0.2319(4) 0.8357(3) 0.6257(2) 0.0225(10) Uani 1 1 d . . . . .
C31 C -0.1981(5) 0.9114(3) 0.5873(2) 0.0259(11) Uani 1 1 d . . . . .
H31 H -0.134498 0.936220 0.598854 0.031 Uiso 1 1 calc R U . . .
C32 C -0.2571(5) 0.9483(3) 0.5339(2) 0.0273(11) Uani 1 1 d . . . . .
H32 H -0.232591 0.998357 0.507998 0.033 Uiso 1 1 calc R U . . .
C33 C -0.3863(5) 0.8450(3) 0.5522(2) 0.0273(11) Uani 1 1 d . . . . .
H33 H -0.452947 0.823406 0.539822 0.033 Uiso 1 1 calc R U . . .
C34 C -0.3286(5) 0.8042(3) 0.6061(2) 0.0268(11) Uani 1 1 d . . . . .
H34 H -0.354359 0.753672 0.630621 0.032 Uiso 1 1 calc R U . . .
C2 C 0.312(3) 0.635(2) 0.8399(11) 0.037(4) Uani 0.64(3) 1 d . U P A 1
C3 C 0.435(2) 0.6001(17) 0.8201(10) 0.052(4) Uani 0.64(3) 1 d . U P A 1
H3 H 0.438792 0.592514 0.782695 0.062 Uiso 0.64(3) 1 calc R U P A 1
C4 C 0.5443(14) 0.5780(11) 0.8531(10) 0.068(4) Uani 0.64(3) 1 d . U P A 1
H4 H 0.622640 0.553244 0.839470 0.082 Uiso 0.64(3) 1 calc R U P A 1
C5 C 0.4300(19) 0.6269(11) 0.9270(9) 0.060(4) Uani 0.64(3) 1 d . U P A 1
H5 H 0.429277 0.636233 0.963792 0.072 Uiso 0.64(3) 1 calc R U P A 1
C6 C 0.5425(18) 0.5913(13) 0.9069(11) 0.074(5) Uani 0.64(3) 1 d . U P A 1
H6 H 0.619773 0.575559 0.929939 0.088 Uiso 0.64(3) 1 calc R U P A 1
C7 C 0.3164(17) 0.6495(13) 0.8930(9) 0.046(4) Uani 0.64(3) 1 d . U P A 1
H7 H 0.239539 0.675590 0.906931 0.055 Uiso 0.64(3) 1 calc R U P A 1
C2A C 0.304(6) 0.646(4) 0.849(2) 0.037(7) Uani 0.36(3) 1 d . U P A 2
C3A C 0.421(4) 0.611(3) 0.8369(14) 0.043(6) Uani 0.36(3) 1 d . U P A 2
H3A H 0.435681 0.599152 0.800971 0.051 Uiso 0.36(3) 1 calc R U P A 2
C4A C 0.522(3) 0.591(2) 0.8786(14) 0.060(6) Uani 0.36(3) 1 d . U P A 2
H4A H 0.607136 0.568977 0.870447 0.071 Uiso 0.36(3) 1 calc R U P A 2
C5A C 0.494(4) 0.606(2) 0.9331(16) 0.059(7) Uani 0.36(3) 1 d . U P A 2
H5A H 0.560867 0.598553 0.960228 0.071 Uiso 0.36(3) 1 calc R U P A 2
C6A C 0.366(3) 0.6298(14) 0.9458(11) 0.050(6) Uani 0.36(3) 1 d . U P A 2
H6A H 0.345523 0.629924 0.984327 0.060 Uiso 0.36(3) 1 calc R U P A 2
C7A C 0.269(3) 0.654(2) 0.9044(14) 0.042(6) Uani 0.36(3) 1 d . U P A 2
H7A H 0.182482 0.674531 0.912325 0.051 Uiso 0.36(3) 1 calc R U P A 2
S3 S 0.17467(12) 0.20076(8) 0.79479(6) 0.0270(3) Uani 1 1 d . . . . .
S4 S 0.50685(13) 0.39740(10) 0.76560(7) 0.0373(4) Uani 1 1 d . . . . .
N3 N 0.0661(4) 0.1029(3) 0.6165(2) 0.0319(11) Uani 1 1 d D . . . .
N4 N 0.4067(4) 0.4081(3) 0.5461(2) 0.0364(11) Uani 1 1 d D . . . .
C35 C 0.5297(5) 0.0886(4) 0.8644(2) 0.0271(11) Uani 1 1 d . . . . .
C36 C 0.5633(5) -0.0060(4) 0.8962(2) 0.0339(13) Uani 1 1 d . . . . .
C37 C 0.4697(6) -0.0553(4) 0.9048(2) 0.0398(14) Uani 1 1 d . . . . .
H37 H 0.382588 -0.027442 0.894590 0.048 Uiso 1 1 calc R U . . .
C38 C 0.4988(7) -0.1434(4) 0.9277(3) 0.0480(16) Uani 1 1 d . . . . .
H38 H 0.432065 -0.175297 0.932362 0.058 Uiso 1 1 calc R U . . .
C39 C 0.6225(7) -0.1860(5) 0.9438(3) 0.0574(19) Uani 1 1 d . . . . .
H39 H 0.642121 -0.246950 0.959764 0.069 Uiso 1 1 calc R U . . .
C40 C 0.7168(7) -0.1396(5) 0.9367(3) 0.063(2) Uani 1 1 d . . . . .
H40 H 0.802912 -0.168604 0.948274 0.076 Uiso 1 1 calc R U . . .
C41 C 0.6899(6) -0.0506(5) 0.9128(3) 0.0500(17) Uani 1 1 d . . . . .
H41 H 0.757836 -0.019653 0.907692 0.060 Uiso 1 1 calc R U . . .
C42 C 0.4038(5) 0.1190(3) 0.8301(2) 0.0261(11) Uani 1 1 d . . . . .
C43 C 0.3762(4) 0.0977(3) 0.7807(2) 0.0228(10) Uani 1 1 d . . . . .
H43 H 0.435750 0.059854 0.765670 0.027 Uiso 1 1 calc R U . . .
C44 C 0.2554(4) 0.1363(3) 0.7559(2) 0.0214(10) Uani 1 1 d . . . . .
C45 C 0.3024(5) 0.1742(3) 0.8436(2) 0.0275(11) Uani 1 1 d . . . . .
C46 C 0.2932(5) 0.2130(4) 0.8921(2) 0.0394(14) Uani 1 1 d . . . . .
H46A H 0.317283 0.269609 0.877877 0.059 Uiso 1 1 calc R U . . .
H46B H 0.351617 0.175309 0.924616 0.059 Uiso 1 1 calc R U . . .
H46C H 0.204665 0.219513 0.905558 0.059 Uiso 1 1 calc R U . . .
C47 C 0.1906(5) 0.1259(3) 0.7073(2) 0.0256(11) Uani 1 1 d . . . . .
C48 C 0.2487(5) 0.0688(3) 0.6778(2) 0.0276(11) Uani 1 1 d . . . . .
H48 H 0.333232 0.036483 0.689290 0.033 Uiso 1 1 calc R U . . .
C49 C 0.1854(5) 0.0593(3) 0.6331(2) 0.0297(12) Uani 1 1 d . . . . .
H49 H 0.226863 0.020911 0.613339 0.036 Uiso 1 1 calc R U . . .
C50 C 0.0054(6) 0.1588(4) 0.6427(3) 0.0489(17) Uani 1 1 d . . . . .
H50 H -0.079167 0.190090 0.629935 0.059 Uiso 1 1 calc R U . . .
C51 C 0.0663(5) 0.1705(4) 0.6883(3) 0.0424(15) Uani 1 1 d . . . . .
H51 H 0.022596 0.209631 0.706970 0.051 Uiso 1 1 calc R U . . .
C52 C 0.6018(5) 0.1472(4) 0.8635(2) 0.0306(12) Uani 1 1 d . . . . .
C53 C 0.7149(5) 0.1311(4) 0.9034(2) 0.0386(14) Uani 1 1 d . . . . .
C54 C 0.8339(6) 0.1439(4) 0.8811(3) 0.0468(16) Uani 1 1 d . . . . .
H54 H 0.842895 0.163380 0.839963 0.056 Uiso 1 1 calc R U . . .
C55 C 0.9399(6) 0.1290(5) 0.9174(3) 0.062(2) Uani 1 1 d . . . . .
H55 H 1.021883 0.134979 0.901451 0.074 Uiso 1 1 calc R U . . .
C56 C 0.9257(7) 0.1054(6) 0.9769(3) 0.079(3) Uani 1 1 d . . . . .
H56 H 0.997330 0.096543 1.002234 0.094 Uiso 1 1 calc R U . . .
C57 C 0.8070(7) 0.0948(7) 0.9994(3) 0.081(3) Uani 1 1 d . . . . .
H57 H 0.796662 0.078883 1.040416 0.098 Uiso 1 1 calc R U . . .
C58 C 0.7029(6) 0.1071(5) 0.9627(3) 0.058(2) Uani 1 1 d . . . . .
H58 H 0.621755 0.098765 0.978876 0.070 Uiso 1 1 calc R U . . .
C59 C 0.5699(5) 0.2344(4) 0.8191(2) 0.0298(12) Uani 1 1 d . . . . .
C60 C 0.5488(4) 0.2454(3) 0.7599(2) 0.0261(11) Uani 1 1 d . . . . .
H60 H 0.559537 0.198169 0.745167 0.031 Uiso 1 1 calc R U . . .
C61 C 0.5117(5) 0.3288(3) 0.7249(2) 0.0289(12) Uani 1 1 d . . . . .
C62 C 0.5541(5) 0.3129(4) 0.8289(3) 0.0372(14) Uani 1 1 d . . . . .
C63 C 0.5718(6) 0.3318(5) 0.8842(3) 0.0532(18) Uani 1 1 d . . . . .
H63A H 0.663328 0.329425 0.890884 0.080 Uiso 1 1 calc R U . . .
H63B H 0.540873 0.288980 0.916890 0.080 Uiso 1 1 calc R U . . .
H63C H 0.522833 0.389366 0.881102 0.080 Uiso 1 1 calc R U . . .
C64 C 0.4786(5) 0.3578(3) 0.6629(2) 0.0297(12) Uani 1 1 d . . . . .
C65 C 0.4901(6) 0.2990(4) 0.6322(2) 0.0370(13) Uani 1 1 d . . . . .
H65 H 0.523893 0.239834 0.651760 0.044 Uiso 1 1 calc R U . . .
C66 C 0.4539(6) 0.3245(4) 0.5750(3) 0.0390(14) Uani 1 1 d . . . . .
H66 H 0.461800 0.283124 0.555133 0.047 Uiso 1 1 calc R U . . .
C67 C 0.3955(5) 0.4676(3) 0.5727(2) 0.0327(12) Uani 1 1 d . . . . .
H67 H 0.363143 0.526288 0.551464 0.039 Uiso 0.5 1 calc R U P . .
C68 C 0.4305(5) 0.4446(4) 0.6310(3) 0.0350(13) Uani 1 1 d . . . . .
H68 H 0.422144 0.487471 0.649629 0.042 Uiso 1 1 calc R U . . .
O1 O 0.4587(3) 0.0030(2) 0.58971(14) 0.0266(8) Uani 1 1 d . . . . .
O2 O 0.5564(4) 0.1146(3) 0.56341(18) 0.0411(10) Uani 1 1 d . . . . .
O3 O 0.4930(4) -0.1044(3) 0.69316(16) 0.0375(9) Uani 1 1 d D . . . .
O4 O 0.7164(5) 0.1301(4) 0.6325(3) 0.0672(15) Uani 1 1 d D . . . .
C69 C 0.5342(5) 0.0469(3) 0.6005(2) 0.0303(12) Uani 1 1 d . . . . .
C70 C 0.5969(5) 0.0169(4) 0.6593(2) 0.0345(13) Uani 1 1 d . . . . .
C71 C 0.5731(5) -0.0567(4) 0.7033(2) 0.0388(15) Uani 1 1 d . . . . .
C72 C 0.6291(6) -0.0821(5) 0.7584(3) 0.0517(19) Uani 1 1 d . . . . .
H72 H 0.610129 -0.130802 0.788098 0.062 Uiso 1 1 calc R U . . .
C73 C 0.7129(7) -0.0355(7) 0.7697(4) 0.075(3) Uani 1 1 d . . . . .
H73 H 0.751739 -0.052897 0.807610 0.090 Uiso 1 1 calc R U . . .
C74 C 0.7414(7) 0.0339(6) 0.7285(4) 0.066(2) Uani 1 1 d . . . . .
H74 H 0.800220 0.064437 0.737600 0.079 Uiso 1 1 calc R U . . .
C75 C 0.6852(6) 0.0611(5) 0.6729(3) 0.0509(18) Uani 1 1 d . . . . .
O5 O 0.0548(3) 0.8942(2) 0.48399(15) 0.0317(8) Uani 1 1 d . . . . .
O6 O 0.1426(4) 0.7681(3) 0.47185(18) 0.0492(12) Uani 1 1 d . . . . .
O7 O 0.1070(3) 0.9212(2) 0.57804(15) 0.0274(8) Uani 1 1 d D . . . .
O8 O 0.3401(4) 0.6738(3) 0.53163(18) 0.0417(10) Uani 1 1 d D . . . .
C76 C 0.1337(5) 0.8214(3) 0.4993(2) 0.0324(12) Uani 1 1 d . . . . .
C77 C 0.2171(5) 0.7981(3) 0.5521(2) 0.0266(11) Uani 1 1 d . . . . .
C78 C 0.1994(5) 0.8473(3) 0.5904(2) 0.0238(11) Uani 1 1 d . . . . .
C79 C 0.2725(5) 0.8237(3) 0.6416(2) 0.0294(12) Uani 1 1 d . . . . .
H79 H 0.256771 0.856443 0.667678 0.035 Uiso 1 1 calc R U . . .
C80 C 0.3702(5) 0.7501(3) 0.6537(2) 0.0303(12) Uani 1 1 d . . . . .
H80 H 0.423140 0.734135 0.687957 0.036 Uiso 1 1 calc R U . . .
C81 C 0.3916(5) 0.7001(3) 0.6174(2) 0.0322(12) Uani 1 1 d . . . . .
H81 H 0.457540 0.649795 0.626925 0.039 Uiso 1 1 calc R U . . .
C82 C 0.3161(5) 0.7238(3) 0.5667(2) 0.0303(12) Uani 1 1 d . . . . .
O9 O 0.6826(4) 0.5618(2) 0.55902(17) 0.0433(10) Uani 1 1 d . . . . .
O10 O 0.7240(4) 0.4253(3) 0.55960(17) 0.0398(9) Uani 1 1 d . . . . .
O11 O 0.7261(4) 0.5994(2) 0.64842(19) 0.0464(11) Uani 1 1 d D . . . .
O12 O 0.7989(4) 0.3040(2) 0.65380(18) 0.0389(9) Uani 1 1 d D . . . .
C83 C 0.7208(5) 0.4798(4) 0.5854(3) 0.0348(13) Uani 1 1 d . . . . .
C84 C 0.7604(5) 0.4537(3) 0.6471(2) 0.0282(11) Uani 1 1 d . . . . .
C85 C 0.7626(5) 0.5134(3) 0.6765(2) 0.0322(12) Uani 1 1 d . . . . .
C86 C 0.8030(5) 0.4870(3) 0.7344(2) 0.0346(13) Uani 1 1 d . . . . .
H86 H 0.804692 0.528277 0.753621 0.042 Uiso 1 1 calc R U . . .
C87 C 0.8410(5) 0.3998(4) 0.7643(2) 0.0328(12) Uani 1 1 d . . . . .
H87 H 0.869048 0.381681 0.804040 0.039 Uiso 1 1 calc R U . . .
C88 C 0.8385(5) 0.3394(3) 0.7372(2) 0.0307(12) Uani 1 1 d . . . . .
H88 H 0.863857 0.279871 0.758299 0.037 Uiso 1 1 calc R U . . .
C89 C 0.7993(5) 0.3649(3) 0.6795(2) 0.0305(12) Uani 1 1 d . . . . .
H15A H 1.209(13) 0.400(6) 1.010(6) 0.037 Uiso 0.5 1 d D U P B -1
H16A H 0.843(9) 0.589(8) 0.974(6) 0.037 Uiso 0.5 1 d D U P C -1
O13 O 1.1593(17) 0.5064(9) 1.0225(5) 0.063(5) Uani 0.5 1 d D . P D -1
O14 O 0.9801(13) 0.6044(9) 0.9992(6) 0.072(5) Uani 0.5 1 d D . P D -1
O15 O 1.1742(9) 0.3566(7) 1.0176(4) 0.061(3) Uani 0.5 1 d D . P D -1
H1 H 0.009(17) 0.503(13) 0.517(4) 0.073 Uiso 0.5 1 d D U P E -1
H2 H -0.384(7) 0.938(5) 0.4804(15) 0.073 Uiso 1 1 d D U . . .
H3B H 0.027(6) 0.107(5) 0.5837(19) 0.073 Uiso 1 1 d D U . . .
H4B H 0.377(7) 0.425(5) 0.5090(14) 0.073 Uiso 1 1 d D U . . .
H3C H 0.467(7) -0.087(5) 0.6579(13) 0.073 Uiso 1 1 d D U . . .
H4C H 0.672(7) 0.151(5) 0.601(2) 0.073 Uiso 1 1 d D U . . .
H7B H 0.074(7) 0.923(5) 0.5462(19) 0.073 Uiso 1 1 d D U . . .
H8 H 0.278(5) 0.697(5) 0.507(3) 0.073 Uiso 1 1 d D U . . .
H11 H 0.709(7) 0.608(5) 0.6128(13) 0.073 Uiso 1 1 d D U . . .
H12 H 0.774(7) 0.329(5) 0.6181(13) 0.073 Uiso 1 1 d D U . . .
O16 O 0.7817(10) 0.5666(7) 0.9696(4) 0.065(3) Uani 0.5 1 d D . P D -1
C90 C 1.039(2) 0.5289(11) 1.0049(7) 0.044(4) Uani 0.5 1 d D . P D -1
C91 C 0.980(2) 0.4651(12) 0.9931(9) 0.066(7) Uani 0.5 1 d D . P D -1
C92 C 1.0467(15) 0.3808(12) 1.0012(7) 0.052(4) Uani 0.5 1 d D . P D -1
C93 C 0.9894(12) 0.3202(9) 0.9863(6) 0.067(4) Uani 0.5 1 d D . P D -1
H93 H 1.036476 0.264310 0.989312 0.080 Uiso 0.5 1 calc R U P D -1
C94 C 0.8624(13) 0.3463(9) 0.9671(6) 0.076(5) Uani 0.5 1 d D . P D -1
H94 H 0.821443 0.306373 0.957763 0.091 Uiso 0.5 1 calc R U P D -1
C95 C 0.7923(14) 0.4270(9) 0.9609(6) 0.074(4) Uani 0.5 1 d D . P D -1
H95 H 0.704265 0.441163 0.948615 0.088 Uiso 0.5 1 calc R U P D -1
C96 C 0.849(2) 0.4882(11) 0.9725(8) 0.053(5) Uani 0.5 1 d D . P D -1

loop_
_atom_site_aniso_label
_atom_site_aniso_U_11
_atom_site_aniso_U_22
_atom_site_aniso_U_33
_atom_site_aniso_U_23
_atom_site_aniso_U_13
_atom_site_aniso_U_12
S1 0.0336(8) 0.0224(7) 0.0638(10) -0.0212(7) 0.0015(7) -0.0055(6)
S2 0.0279(7) 0.0253(7) 0.0299(7) -0.0076(6) 0.0001(5) -0.0098(5)
N1 0.048(3) 0.104(5) 0.064(4) -0.058(4) 0.024(3) -0.043(4)
N2 0.024(2) 0.025(2) 0.028(2) -0.008(2) 0.0006(18) -0.0023(18)
C1 0.035(3) 0.022(3) 0.034(3) -0.007(2) 0.002(2) -0.009(2)
C8 0.023(3) 0.022(3) 0.046(3) -0.015(2) 0.003(2) -0.004(2)
C9 0.022(3) 0.024(3) 0.049(3) -0.015(3) 0.005(2) -0.006(2)
C10 0.025(3) 0.036(3) 0.048(3) -0.022(3) 0.010(2) -0.008(2)
C11 0.030(3) 0.025(3) 0.052(4) -0.015(3) 0.001(2) -0.005(2)
C12 0.060(4) 0.031(3) 0.048(4) -0.007(3) -0.006(3) -0.013(3)
C13 0.023(3) 0.049(4) 0.053(4) -0.031(3) 0.015(2) -0.017(3)
C14 0.061(4) 0.061(5) 0.052(4) -0.033(4) 0.008(3) -0.026(4)
C15 0.072(5) 0.080(6) 0.061(5) -0.036(4) 0.008(4) -0.040(4)
C16 0.046(4) 0.071(5) 0.078(5) -0.057(5) 0.028(4) -0.034(4)
C17 0.038(3) 0.052(4) 0.069(4) -0.039(4) 0.023(3) -0.021(3)
C18 0.031(3) 0.023(3) 0.026(3) -0.009(2) 0.003(2) -0.007(2)
C19 0.029(3) 0.021(3) 0.026(3) -0.005(2) -0.005(2) -0.006(2)
C20 0.027(3) 0.032(3) 0.040(3) -0.013(3) -0.001(2) -0.009(2)
C21 0.033(3) 0.034(3) 0.034(3) -0.018(3) -0.003(2) 0.001(2)
C22 0.040(3) 0.021(3) 0.030(3) -0.010(2) -0.004(2) -0.008(2)
C23 0.029(3) 0.022(3) 0.034(3) -0.008(2) -0.001(2) -0.006(2)
C24 0.030(3) 0.022(3) 0.028(3) -0.009(2) -0.001(2) 0.000(2)
C25 0.025(3) 0.025(3) 0.030(3) -0.016(2) 0.003(2) -0.005(2)
C26 0.030(3) 0.020(3) 0.027(3) -0.012(2) 0.006(2) -0.009(2)
C27 0.026(3) 0.015(2) 0.028(3) -0.010(2) 0.002(2) -0.004(2)
C28 0.032(3) 0.026(3) 0.031(3) -0.011(2) 0.001(2) -0.011(2)
C29 0.044(3) 0.035(3) 0.031(3) -0.002(3) -0.003(2) -0.013(3)
C30 0.023(2) 0.017(2) 0.027(3) -0.010(2) 0.003(2) 0.001(2)
C31 0.025(3) 0.025(3) 0.030(3) -0.010(2) 0.004(2) -0.007(2)
C32 0.032(3) 0.018(3) 0.032(3) -0.008(2) 0.004(2) -0.004(2)
C33 0.027(3) 0.022(3) 0.033(3) -0.011(2) -0.002(2) -0.003(2)
C34 0.036(3) 0.016(2) 0.031(3) -0.010(2) 0.004(2) -0.007(2)
C2 0.040(7) 0.017(8) 0.058(10) -0.011(6) -0.010(7) -0.013(6)
C3 0.034(7) 0.040(7) 0.084(11) -0.018(8) -0.002(7) -0.013(5)
C4 0.034(6) 0.064(8) 0.112(12) -0.035(8) 0.001(7) -0.011(5)
C5 0.045(10) 0.069(9) 0.076(9) -0.030(7) -0.017(7) -0.023(8)
C6 0.045(7) 0.078(9) 0.109(12) -0.038(10) -0.011(8) -0.021(7)
C7 0.052(7) 0.029(6) 0.055(8) -0.009(6) -0.015(7) -0.008(7)
C2A 0.040(9) 0.021(15) 0.048(11) -0.009(11) -0.017(10) -0.004(10)
C3A 0.030(10) 0.039(13) 0.054(11) 0.001(10) -0.003(9) -0.021(8)
C4A 0.041(10) 0.066(13) 0.066(14) -0.010(12) -0.016(8) -0.014(10)
C5A 0.047(12) 0.063(14) 0.071(12) -0.016(11) -0.023(11) -0.023(12)
C6A 0.053(13) 0.043(10) 0.049(10) -0.004(9) -0.023(8) -0.012(10)
C7A 0.051(11) 0.029(9) 0.045(11) -0.012(9) -0.026(9) 0.000(12)
S3 0.0230(6) 0.0279(7) 0.0351(7) -0.0183(6) -0.0012(5) -0.0027(5)
S4 0.0294(7) 0.0345(8) 0.0550(9) -0.0238(7) 0.0044(6) -0.0071(6)
N3 0.027(2) 0.035(3) 0.041(3) -0.025(2) -0.0094(19) 0.002(2)
N4 0.033(3) 0.031(3) 0.040(3) -0.005(2) -0.005(2) -0.004(2)
C35 0.023(3) 0.040(3) 0.020(2) -0.012(2) 0.0003(19) -0.008(2)
C36 0.030(3) 0.041(3) 0.028(3) -0.012(3) -0.002(2) 0.000(3)
C37 0.038(3) 0.042(4) 0.036(3) -0.007(3) -0.006(2) -0.009(3)
C38 0.062(4) 0.035(4) 0.045(4) -0.007(3) -0.003(3) -0.014(3)
C39 0.069(5) 0.043(4) 0.044(4) -0.003(3) 0.004(3) 0.008(4)
C40 0.051(4) 0.057(5) 0.056(4) -0.001(4) 0.006(3) 0.017(4)
C41 0.035(3) 0.056(4) 0.045(4) -0.003(3) 0.005(3) 0.001(3)
C42 0.024(3) 0.031(3) 0.024(3) -0.009(2) 0.000(2) -0.007(2)
C43 0.020(2) 0.020(3) 0.030(3) -0.010(2) 0.000(2) -0.004(2)
C44 0.022(2) 0.016(2) 0.027(3) -0.009(2) -0.0011(19) -0.0027(19)
C45 0.025(3) 0.033(3) 0.030(3) -0.016(2) 0.001(2) -0.009(2)
C46 0.031(3) 0.058(4) 0.041(3) -0.031(3) 0.002(2) -0.009(3)
C47 0.023(3) 0.022(3) 0.032(3) -0.011(2) 0.000(2) -0.002(2)
C48 0.023(3) 0.026(3) 0.035(3) -0.017(2) -0.006(2) 0.005(2)
C49 0.024(3) 0.024(3) 0.042(3) -0.018(2) -0.006(2) 0.007(2)
C50 0.027(3) 0.061(4) 0.066(4) -0.045(4) -0.017(3) 0.021(3)
C51 0.035(3) 0.046(4) 0.051(4) -0.034(3) -0.014(3) 0.014(3)
C52 0.021(3) 0.047(3) 0.026(3) -0.014(2) 0.002(2) -0.009(2)
C53 0.032(3) 0.060(4) 0.027(3) -0.011(3) -0.001(2) -0.019(3)
C54 0.032(3) 0.066(4) 0.037(3) 0.001(3) -0.005(2) -0.023(3)
C55 0.037(4) 0.091(6) 0.049(4) 0.004(4) -0.009(3) -0.036(4)
C56 0.055(5) 0.126(8) 0.050(4) 0.001(5) -0.017(3) -0.050(5)
C57 0.063(5) 0.149(9) 0.033(4) -0.009(5) -0.010(3) -0.052(5)
C58 0.041(4) 0.102(6) 0.033(3) -0.014(4) -0.003(3) -0.028(4)
C59 0.020(3) 0.036(3) 0.039(3) -0.015(3) 0.002(2) -0.012(2)
C60 0.020(2) 0.027(3) 0.034(3) -0.011(2) 0.003(2) -0.009(2)
C61 0.021(3) 0.024(3) 0.044(3) -0.013(2) 0.001(2) -0.005(2)
C62 0.023(3) 0.054(4) 0.046(3) -0.028(3) 0.004(2) -0.014(3)
C63 0.048(4) 0.072(5) 0.057(4) -0.042(4) 0.003(3) -0.016(3)
C64 0.016(2) 0.023(3) 0.047(3) -0.005(2) -0.003(2) -0.006(2)
C65 0.044(3) 0.026(3) 0.033(3) -0.003(2) -0.009(2) 0.001(3)
C66 0.041(3) 0.026(3) 0.045(3) -0.007(3) -0.010(3) -0.001(3)
C67 0.027(3) 0.022(3) 0.043(3) -0.004(2) -0.002(2) -0.001(2)
C68 0.024(3) 0.028(3) 0.051(4) -0.010(3) 0.002(2) -0.003(2)
O1 0.0253(18) 0.0251(19) 0.0308(19) -0.0113(16) -0.0018(14) -0.0036(15)
O2 0.043(2) 0.034(2) 0.052(3) -0.018(2) 0.0005(19) -0.0123(19)
O3 0.034(2) 0.042(2) 0.029(2) -0.0079(19) -0.0015(17) 0.0045(18)
O4 0.050(3) 0.058(3) 0.116(5) -0.053(4) -0.011(3) -0.016(3)
C69 0.031(3) 0.023(3) 0.037(3) -0.013(3) 0.004(2) 0.000(2)
C70 0.021(3) 0.045(4) 0.045(3) -0.031(3) -0.004(2) 0.004(2)
C71 0.028(3) 0.050(4) 0.035(3) -0.023(3) -0.002(2) 0.017(3)
C72 0.041(4) 0.065(5) 0.042(4) -0.028(3) -0.014(3) 0.029(3)
C73 0.049(4) 0.119(8) 0.054(5) -0.060(5) -0.024(4) 0.045(5)
C74 0.039(4) 0.102(7) 0.080(6) -0.074(6) -0.024(4) 0.012(4)
C75 0.026(3) 0.056(4) 0.083(5) -0.048(4) -0.008(3) 0.007(3)
O5 0.031(2) 0.028(2) 0.036(2) -0.0150(17) -0.0109(16) 0.0038(16)
O6 0.064(3) 0.033(2) 0.052(3) -0.026(2) -0.026(2) 0.013(2)
O7 0.0246(18) 0.0239(19) 0.033(2) -0.0116(16) -0.0044(15) 0.0012(15)
O8 0.043(2) 0.031(2) 0.051(3) -0.020(2) -0.0101(19) 0.0062(18)
C76 0.037(3) 0.027(3) 0.031(3) -0.011(2) -0.002(2) -0.001(2)
C77 0.026(3) 0.021(3) 0.031(3) -0.008(2) -0.001(2) -0.003(2)
C78 0.022(2) 0.021(3) 0.027(3) -0.005(2) 0.001(2) -0.004(2)
C79 0.023(3) 0.025(3) 0.039(3) -0.007(2) -0.007(2) -0.007(2)
C80 0.028(3) 0.032(3) 0.029(3) -0.003(2) -0.006(2) -0.010(2)
C81 0.027(3) 0.020(3) 0.045(3) -0.006(2) -0.006(2) -0.001(2)
C82 0.027(3) 0.024(3) 0.041(3) -0.012(2) 0.001(2) -0.006(2)
O9 0.049(3) 0.029(2) 0.045(2) -0.0068(19) -0.0153(19) 0.0031(19)
O10 0.039(2) 0.038(2) 0.047(2) -0.023(2) -0.0024(18) -0.0036(18)
O11 0.066(3) 0.017(2) 0.052(3) -0.010(2) -0.019(2) 0.0033(19)
O12 0.038(2) 0.025(2) 0.056(3) -0.021(2) 0.0005(19) 0.0012(17)
C83 0.024(3) 0.028(3) 0.050(3) -0.013(3) -0.006(2) 0.002(2)
C84 0.024(3) 0.022(3) 0.040(3) -0.011(2) -0.003(2) -0.002(2)
C85 0.032(3) 0.016(3) 0.048(3) -0.010(2) -0.007(2) -0.003(2)
C86 0.035(3) 0.024(3) 0.047(3) -0.013(3) -0.008(2) -0.004(2)
C87 0.024(3) 0.031(3) 0.038(3) -0.005(3) -0.003(2) -0.005(2)
C88 0.026(3) 0.020(3) 0.040(3) -0.004(2) 0.004(2) 0.001(2)
C89 0.016(2) 0.025(3) 0.051(3) -0.016(3) 0.005(2) 0.001(2)
O13 0.059(6) 0.055(8) 0.071(12) -0.025(8) -0.004(6) 0.004(5)
O14 0.065(7) 0.050(6) 0.089(12) -0.009(6) 0.006(6) 0.000(5)
O15 0.058(5) 0.052(6) 0.063(6) -0.022(5) -0.018(4) 0.017(4)
O16 0.045(5) 0.053(6) 0.073(7) 0.001(5) -0.003(5) 0.012(4)
C90 0.054(6) 0.047(6) 0.018(8) 0.003(5) 0.011(5) 0.000(5)
C91 0.053(6) 0.050(6) 0.084(19) -0.015(7) -0.013(7) 0.011(4)
C92 0.058(6) 0.046(6) 0.032(10) 0.002(5) -0.015(6) 0.010(5)
C93 0.065(7) 0.052(7) 0.070(9) -0.013(6) -0.033(6) 0.015(5)
C94 0.070(7) 0.052(7) 0.086(11) -0.004(6) -0.047(7) 0.013(5)
C95 0.062(7) 0.051(6) 0.086(11) 0.002(6) -0.024(7) 0.003(5)
C96 0.047(6) 0.050(7) 0.040(12) 0.007(7) 0.002(6) 0.003(5)

loop_
_atom_type_symbol
_atom_type_description
_atom_type_scat_dispersion_real
_atom_type_scat_dispersion_imag
_atom_type_scat_source
C C 0.0033 0.0016 'International Tables Vol C Tables 4.2.6.8 and 6.1.1.4'
H H 0.0000 0.0000 'International Tables Vol C Tables 4.2.6.8 and 6.1.1.4'
N N 0.0061 0.0033 'International Tables Vol C Tables 4.2.6.8 and 6.1.1.4'
O O 0.0106 0.0060 'International Tables Vol C Tables 4.2.6.8 and 6.1.1.4'
S S 0.1246 0.1234 'International Tables Vol C Tables 4.2.6.8 and 6.1.1.4'

loop_
_geom_angle_atom_site_label_1
_geom_angle_atom_site_label_2
_geom_angle_atom_site_label_3
_geom_angle
_geom_angle_site_symmetry_1
_geom_angle_site_symmetry_3
_geom_angle_publ_flag
C11 S1 C10 92.6(3) . . ?
C28 S2 C27 92.4(2) . . ?
C15 N1 H1 115(10) . . ?
C16 N1 C15 118.0(6) . . ?
C16 N1 H1 126(10) . . ?
C32 N2 C33 120.4(4) . . ?
C32 N2 H2 122(5) . . ?
C33 N2 H2 118(5) . . ?
C8 C1 C2A 121(2) . . ?
C18 C1 C8 120.9(5) . . ?
C18 C1 C2 127.6(14) . . ?
C18 C1 C2A 117(2) . . ?
C2 C1 C8 111.5(13) . . ?
C9 C8 C1 122.7(5) . . ?
C11 C8 C1 124.4(5) . . ?
C11 C8 C9 112.9(5) . . ?
C8 C9 H9 123.2 . . ?
C10 C9 C8 113.5(5) . . ?
C10 C9 H9 123.2 . . ?
C9 C10 S1 109.7(4) . . ?
C9 C10 C13 127.1(6) . . ?
C13 C10 S1 123.2(4) . . ?
C8 C11 S1 111.3(4) . . ?
C8 C11 C12 129.2(5) . . ?
C12 C11 S1 119.5(4) . . ?
C11 C12 H12A 109.5 . . ?
C11 C12 H12B 109.5 . . ?
C11 C12 H12C 109.5 . . ?
H12A C12 H12B 109.5 . . ?
H12A C12 H12C 109.5 . . ?
H12B C12 H12C 109.5 . . ?
C14 C13 C10 122.5(6) . . ?
C14 C13 C17 116.4(6) . . ?
C17 C13 C10 121.1(6) . . ?
C13 C14 H14 118.8 . . ?
C15 C14 C13 122.5(7) . . ?
C15 C14 H14 118.8 . . ?
N1 C15 C14 120.8(8) . . ?
N1 C15 H15 119.6 . . ?
C14 C15 H15 119.6 . . ?
N1 C16 H16 117.8 . . ?
N1 C16 C17 124.3(7) . . ?
C17 C16 H16 117.8 . . ?
C13 C17 H17 121.0 . . ?
C16 C17 C13 118.0(7) . . ?
C16 C17 H17 121.0 . . ?
C1 C18 C19 123.4(5) . . ?
C1 C18 C25 121.2(5) . . ?
C25 C18 C19 115.4(4) . . ?
C20 C19 C18 119.7(5) . . ?
C20 C19 C24 119.7(5) . . ?
C24 C19 C18 120.6(4) . . ?
C19 C20 H20 119.7 . . ?
C19 C20 C21 120.6(5) . . ?
C21 C20 H20 119.7 . . ?
C20 C21 H21 120.3 . . ?
C22 C21 C20 119.4(5) . . ?
C22 C21 H21 120.3 . . ?
C21 C22 H22 119.9 . . ?
C21 C22 C23 120.1(5) . . ?
C23 C22 H22 119.9 . . ?
C22 C23 H23 119.8 . . ?
C22 C23 C24 120.5(5) . . ?
C24 C23 H23 119.8 . . ?
C19 C24 C23 119.6(5) . . ?
C19 C24 H24 120.2 . . ?
C23 C24 H24 120.2 . . ?
C26 C25 C18 124.5(4) . . ?
C28 C25 C18 122.9(5) . . ?
C28 C25 C26 112.5(4) . . ?
C25 C26 H26 123.1 . . ?
C27 C26 C25 113.8(4) . . ?
C27 C26 H26 123.1 . . ?
C26 C27 S2 110.1(4) . . ?
C26 C27 C30 129.5(5) . . ?
C30 C27 S2 120.4(4) . . ?
C25 C28 S2 111.1(4) . . ?
C25 C28 C29 129.2(5) . . ?
C29 C28 S2 119.7(4) . . ?
C28 C29 H29A 109.5 . . ?
C28 C29 H29B 109.5 . . ?
C28 C29 H29C 109.5 . . ?
H29A C29 H29B 109.5 . . ?
H29A C29 H29C 109.5 . . ?
H29B C29 H29C 109.5 . . ?
C31 C30 C27 121.6(4) . . ?
C34 C30 C27 121.5(4) . . ?
C34 C30 C31 116.9(4) . . ?
C30 C31 H31 120.2 . . ?
C32 C31 C30 119.6(5) . . ?
C32 C31 H31 120.2 . . ?
N2 C32 C31 121.9(5) . . ?
N2 C32 H32 119.0 . . ?
C31 C32 H32 119.0 . . ?
N2 C33 H33 119.9 . . ?
N2 C33 C34 120.3(5) . . ?
C34 C33 H33 119.9 . . ?
C30 C34 H34 119.5 . . ?
C33 C34 C30 120.9(5) . . ?
C33 C34 H34 119.5 . . ?
C3 C2 C1 122.3(16) . . ?
C7 C2 C1 122(2) . . ?
C7 C2 C3 115(2) . . ?
C2 C3 H3 119.0 . . ?
C4 C3 C2 122.0(17) . . ?
C4 C3 H3 119.0 . . ?
C3 C4 H4 119.9 . . ?
C3 C4 C6 120.2(14) . . ?
C6 C4 H4 119.9 . . ?
C6 C5 H5 120.2 . . ?
C6 C5 C7 119.6(16) . . ?
C7 C5 H5 120.2 . . ?
C4 C6 H6 119.8 . . ?
C5 C6 C4 120.5(16) . . ?
C5 C6 H6 119.8 . . ?
C2 C7 C5 122.4(17) . . ?
C2 C7 H7 118.8 . . ?
C5 C7 H7 118.8 . . ?
C3A C2A C1 116(3) . . ?
C3A C2A C7A 125(4) . . ?
C7A C2A C1 117(4) . . ?
C2A C3A H3A 121.1 . . ?
C2A C3A C4A 118(3) . . ?
C4A C3A H3A 121.1 . . ?
C3A C4A H4A 120.4 . . ?
C3A C4A C5A 119(3) . . ?
C5A C4A H4A 120.4 . . ?
C4A C5A H5A 120.6 . . ?
C6A C5A C4A 119(2) . . ?
C6A C5A H5A 120.6 . . ?
C5A C6A H6A 119.1 . . ?
C7A C6A C5A 122(2) . . ?
C7A C6A H6A 119.1 . . ?
C2A C7A H7A 121.8 . . ?
C6A C7A C2A 116(3) . . ?
C6A C7A H7A 121.8 . . ?
C45 S3 C44 92.2(2) . . ?
C61 S4 C62 92.3(3) . . ?
C49 N3 C50 121.1(4) . . ?
C49 N3 H3B 124(5) . . ?
C50 N3 H3B 114(5) . . ?
C66 N4 H4B 121(5) . . ?
C67 N4 C66 121.1(5) . . ?
C67 N4 H4B 118(5) . . ?
C36 C35 C42 115.4(4) . . ?
C52 C35 C36 126.2(5) . . ?
C52 C35 C42 118.4(5) . . ?
C37 C36 C35 120.0(5) . . ?
C37 C36 C41 116.5(6) . . ?
C41 C36 C35 123.2(5) . . ?
C36 C37 H37 119.0 . . ?
C38 C37 C36 121.9(6) . . ?
C38 C37 H37 119.0 . . ?
C37 C38 H38 119.6 . . ?
C39 C38 C37 120.9(7) . . ?
C39 C38 H38 119.6 . . ?
C38 C39 H39 120.6 . . ?
C40 C39 C38 118.8(7) . . ?
C40 C39 H39 120.6 . . ?
C39 C40 H40 119.4 . . ?
C39 C40 C41 121.3(7) . . ?
C41 C40 H40 119.4 . . ?
C36 C41 H41 119.7 . . ?
C40 C41 C36 120.6(7) . . ?
C40 C41 H41 119.7 . . ?
C43 C42 C35 125.4(4) . . ?
C45 C42 C35 122.3(4) . . ?
C45 C42 C43 112.2(4) . . ?
C42 C43 H43 123.0 . . ?
C44 C43 C42 114.1(4) . . ?
C44 C43 H43 123.0 . . ?
C43 C44 S3 110.0(3) . . ?
C43 C44 C47 129.8(4) . . ?
C47 C44 S3 120.1(3) . . ?
C42 C45 S3 111.5(4) . . ?
C42 C45 C46 129.0(5) . . ?
C46 C45 S3 119.5(4) . . ?
C45 C46 H46A 109.5 . . ?
C45 C46 H46B 109.5 . . ?
C45 C46 H46C 109.5 . . ?
H46A C46 H46B 109.5 . . ?
H46A C46 H46C 109.5 . . ?
H46B C46 H46C 109.5 . . ?
C48 C47 C44 121.9(4) . . ?
C51 C47 C44 121.9(4) . . ?
C51 C47 C48 116.2(5) . . ?
C47 C48 H48 119.6 . . ?
C49 C48 C47 120.8(5) . . ?
C49 C48 H48 119.6 . . ?
N3 C49 C48 121.1(5) . . ?
N3 C49 H49 119.5 . . ?
C48 C49 H49 119.5 . . ?
N3 C50 H50 120.2 . . ?
N3 C50 C51 119.7(5) . . ?
C51 C50 H50 120.2 . . ?
C47 C51 H51 119.4 . . ?
C50 C51 C47 121.1(5) . . ?
C50 C51 H51 119.4 . . ?
C35 C52 C53 124.8(5) . . ?
C35 C52 C59 119.0(5) . . ?
C53 C52 C59 116.2(5) . . ?
C54 C53 C52 120.5(5) . . ?
C58 C53 C52 121.1(5) . . ?
C58 C53 C54 118.3(5) . . ?
C53 C54 H54 119.4 . . ?
C55 C54 C53 121.3(6) . . ?
C55 C54 H54 119.4 . . ?
C54 C55 H55 120.2 . . ?
C56 C55 C54 119.5(6) . . ?
C56 C55 H55 120.2 . . ?
C55 C56 H56 120.2 . . ?
C57 C56 C55 119.6(6) . . ?
C57 C56 H56 120.2 . . ?
C56 C57 H57 119.8 . . ?
C56 C57 C58 120.4(7) . . ?
C58 C57 H57 119.8 . . ?
C53 C58 C57 120.9(6) . . ?
C53 C58 H58 119.5 . . ?
C57 C58 H58 119.5 . . ?
C60 C59 C52 121.7(5) . . ?
C62 C59 C52 127.1(5) . . ?
C62 C59 C60 111.2(5) . . ?
C59 C60 H60 122.4 . . ?
C61 C60 C59 115.3(5) . . ?
C61 C60 H60 122.4 . . ?
C60 C61 S4 109.8(4) . . ?
C60 C61 C64 126.5(5) . . ?
C64 C61 S4 123.7(4) . . ?
C59 C62 S4 111.3(4) . . ?
C59 C62 C63 129.5(6) . . ?
C63 C62 S4 119.2(5) . . ?
C62 C63 H63A 109.5 . . ?
C62 C63 H63B 109.5 . . ?
C62 C63 H63C 109.5 . . ?
H63A C63 H63B 109.5 . . ?
H63A C63 H63C 109.5 . . ?
H63B C63 H63C 109.5 . . ?
C65 C64 C61 120.6(5) . . ?
C65 C64 C68 116.4(5) . . ?
C68 C64 C61 123.0(5) . . ?
C64 C65 H65 119.4 . . ?
C66 C65 C64 121.3(5) . . ?
C66 C65 H65 119.4 . . ?
N4 C66 C65 120.5(5) . . ?
N4 C66 H66 119.7 . . ?
C65 C66 H66 119.7 . . ?
N4 C67 H67 119.8 . . ?
N4 C67 C68 120.5(5) . . ?
C68 C67 H67 119.8 . . ?
C64 C68 H68 119.9 . . ?
C67 C68 C64 120.2(5) . . ?
C67 C68 H68 119.9 . . ?
C71 O3 H3C 112(5) . . ?
C75 O4 H4C 118(6) . . ?
O1 C69 C70 118.1(5) . . ?
O2 C69 O1 122.6(5) . . ?
O2 C69 C70 119.4(5) . . ?
C71 C70 C69 122.2(5) . . ?
C71 C70 C75 117.3(6) . . ?
C75 C70 C69 120.5(6) . . ?
O3 C71 C70 121.0(5) . . ?
O3 C71 C72 117.6(6) . . ?
C72 C71 C70 121.4(6) . . ?
C71 C72 H72 120.6 . . ?
C73 C72 C71 118.8(8) . . ?
C73 C72 H72 120.6 . . ?
C72 C73 H73 119.1 . . ?
C74 C73 C72 121.9(7) . . ?
C74 C73 H73 119.1 . . ?
C73 C74 H74 119.9 . . ?
C73 C74 C75 120.3(7) . . ?
C75 C74 H74 119.9 . . ?
O4 C75 C70 120.7(6) . . ?
O4 C75 C74 119.0(7) . . ?
C74 C75 C70 120.3(8) . . ?
C78 O7 H7B 102(5) . . ?
C82 O8 H8 100(5) . . ?
O5 C76 C77 118.8(5) . . ?
O6 C76 O5 123.0(5) . . ?
O6 C76 C77 118.1(5) . . ?
C78 C77 C76 121.7(4) . . ?
C78 C77 C82 117.5(5) . . ?
C82 C77 C76 120.8(5) . . ?
O7 C78 C77 120.4(4) . . ?
O7 C78 C79 117.4(4) . . ?
C79 C78 C77 122.2(5) . . ?
C78 C79 H79 121.0 . . ?
C78 C79 C80 118.0(5) . . ?
C80 C79 H79 121.0 . . ?
C79 C80 H80 119.1 . . ?
C81 C80 C79 121.8(5) . . ?
C81 C80 H80 119.1 . . ?
C80 C81 H81 120.3 . . ?
C80 C81 C82 119.5(5) . . ?
C82 C81 H81 120.3 . . ?
O8 C82 C77 121.0(5) . . ?
O8 C82 C81 118.1(5) . . ?
C81 C82 C77 120.9(5) . . ?
C85 O11 H11 110(5) . . ?
C89 O12 H12 109(5) . . ?
O9 C83 C84 117.0(5) . . ?
O10 C83 O9 121.9(5) . . ?
O10 C83 C84 121.1(5) . . ?
C85 C84 C83 122.4(5) . . ?
C85 C84 C89 117.4(5) . . ?
C89 C84 C83 120.3(5) . . ?
O11 C85 C84 120.7(5) . . ?
O11 C85 C86 118.1(5) . . ?
C86 C85 C84 121.2(5) . . ?
C85 C86 H86 120.2 . . ?
C85 C86 C87 119.6(5) . . ?
C87 C86 H86 120.2 . . ?
C86 C87 H87 119.6 . . ?
C88 C87 C86 120.9(5) . . ?
C88 C87 H87 119.6 . . ?
C87 C88 H88 120.0 . . ?
C87 C88 C89 120.1(5) . . ?
C89 C88 H88 120.0 . . ?
O12 C89 C84 120.3(5) . . ?
O12 C89 C88 118.8(5) . . ?
C88 C89 C84 120.9(5) . . ?
C92 O15 H15A 111(10) . . ?
C96 O16 H16A 99(10) . . ?
O13 C90 C91 117.8(12) . . ?
O14 C90 O13 119.1(16) . . ?
O14 C90 C91 123.1(13) . . ?
C92 C91 C90 122.0(13) . . ?
C92 C91 C96 118.7(15) . . ?
C96 C91 C90 119.2(12) . . ?
O15 C92 C91 121.1(15) . . ?
O15 C92 C93 117.1(14) . . ?
C91 C92 C93 121.4(13) . . ?
C92 C93 H93 121.5 . . ?
C94 C93 C92 116.9(12) . . ?
C94 C93 H93 121.5 . . ?
C93 C94 H94 118.4 . . ?
C95 C94 C93 123.2(14) . . ?
C95 C94 H94 118.4 . . ?
C94 C95 H95 119.8 . . ?
C94 C95 C96 120.4(14) . . ?
C96 C95 H95 119.8 . . ?
O16 C96 C91 118.7(16) . . ?
O16 C96 C95 121.8(18) . . ?
C95 C96 C91 119.2(15) . . ?

loop_
_geom_bond_atom_site_label_1
_geom_bond_atom_site_label_2
_geom_bond_distance
_geom_bond_site_symmetry_2
_geom_bond_publ_flag
S1 C10 1.729(6) . ?
S1 C11 1.721(6) . ?
S2 C27 1.733(5) . ?
S2 C28 1.718(5) . ?
N1 C15 1.346(10) . ?
N1 C16 1.319(10) . ?
N1 H1 0.88(2) . ?
N2 C32 1.342(7) . ?
N2 C33 1.349(7) . ?
N2 H2 0.89(2) . ?
C1 C8 1.495(7) . ?
C1 C18 1.354(7) . ?
C1 C2 1.46(3) . ?
C1 C2A 1.56(5) . ?
C8 C9 1.406(8) . ?
C8 C11 1.367(8) . ?
C9 H9 0.9500 . ?
C9 C10 1.390(7) . ?
C10 C13 1.448(8) . ?
C11 C12 1.503(8) . ?
C12 H12A 0.9800 . ?
C12 H12B 0.9800 . ?
C12 H12C 0.9800 . ?
C13 C14 1.363(9) . ?
C13 C17 1.413(8) . ?
C14 H14 0.9500 . ?
C14 C15 1.356(9) . ?
C15 H15 0.9500 . ?
C16 H16 0.9500 . ?
C16 C17 1.366(9) . ?
C17 H17 0.9500 . ?
C18 C19 1.495(7) . ?
C18 C25 1.485(7) . ?
C19 C20 1.387(7) . ?
C19 C24 1.391(7) . ?
C20 H20 0.9500 . ?
C20 C21 1.396(7) . ?
C21 H21 0.9500 . ?
C21 C22 1.383(8) . ?
C22 H22 0.9500 . ?
C22 C23 1.386(7) . ?
C23 H23 0.9500 . ?
C23 C24 1.392(7) . ?
C24 H24 0.9500 . ?
C25 C26 1.411(7) . ?
C25 C28 1.374(7) . ?
C26 H26 0.9500 . ?
C26 C27 1.370(7) . ?
C27 C30 1.450(7) . ?
C28 C29 1.493(7) . ?
C29 H29A 0.9800 . ?
C29 H29B 0.9800 . ?
C29 H29C 0.9800 . ?
C30 C31 1.415(7) . ?
C30 C34 1.399(7) . ?
C31 H31 0.9500 . ?
C31 C32 1.354(7) . ?
C32 H32 0.9500 . ?
C33 H33 0.9500 . ?
C33 C34 1.363(7) . ?
C34 H34 0.9500 . ?
C2 C3 1.45(3) . ?
C2 C7 1.38(2) . ?
C3 H3 0.9500 . ?
C3 C4 1.35(2) . ?
C4 H4 0.9500 . ?
C4 C6 1.39(2) . ?
C5 H5 0.9500 . ?
C5 C6 1.37(2) . ?
C5 C7 1.40(2) . ?
C6 H6 0.9500 . ?
C7 H7 0.9500 . ?
C2A C3A 1.33(5) . ?
C2A C7A 1.41(4) . ?
C3A H3A 0.9500 . ?
C3A C4A 1.41(4) . ?
C4A H4A 0.9500 . ?
C4A C5A 1.42(4) . ?
C5A H5A 0.9500 . ?
C5A C6A 1.39(4) . ?
C6A H6A 0.9500 . ?
C6A C7A 1.37(3) . ?
C7A H7A 0.9500 . ?
S3 C44 1.732(5) . ?
S3 C45 1.720(5) . ?
S4 C61 1.726(5) . ?
S4 C62 1.727(6) . ?
N3 C49 1.332(6) . ?
N3 C50 1.343(7) . ?
N3 H3B 0.88(2) . ?
N4 C66 1.348(7) . ?
N4 C67 1.330(7) . ?
N4 H4B 0.90(2) . ?
C35 C36 1.496(8) . ?
C35 C42 1.505(7) . ?
C35 C52 1.351(7) . ?
C36 C37 1.382(8) . ?
C36 C41 1.404(8) . ?
C37 H37 0.9500 . ?
C37 C38 1.373(8) . ?
C38 H38 0.9500 . ?
C38 C39 1.366(9) . ?
C39 H39 0.9500 . ?
C39 C40 1.357(11) . ?
C40 H40 0.9500 . ?
C40 C41 1.386(10) . ?
C41 H41 0.9500 . ?
C42 C43 1.407(7) . ?
C42 C45 1.375(7) . ?
C43 H43 0.9500 . ?
C43 C44 1.376(7) . ?
C44 C47 1.455(7) . ?
C45 C46 1.503(7) . ?
C46 H46A 0.9800 . ?
C46 H46B 0.9800 . ?
C46 H46C 0.9800 . ?
C47 C48 1.403(7) . ?
C47 C51 1.392(7) . ?
C48 H48 0.9500 . ?
C48 C49 1.358(7) . ?
C49 H49 0.9500 . ?
C50 H50 0.9500 . ?
C50 C51 1.379(8) . ?
C51 H51 0.9500 . ?
C52 C53 1.491(7) . ?
C52 C59 1.492(8) . ?
C53 C54 1.385(8) . ?
C53 C58 1.371(8) . ?
C54 H54 0.9500 . ?
C54 C55 1.382(8) . ?
C55 H55 0.9500 . ?
C55 C56 1.377(10) . ?
C56 H56 0.9500 . ?
C56 C57 1.376(10) . ?
C57 H57 0.9500 . ?
C57 C58 1.380(9) . ?
C58 H58 0.9500 . ?
C59 C60 1.405(7) . ?
C59 C62 1.383(8) . ?
C60 H60 0.9500 . ?
C60 C61 1.368(7) . ?
C61 C64 1.451(8) . ?
C62 C63 1.494(8) . ?
C63 H63A 0.9800 . ?
C63 H63B 0.9800 . ?
C63 H63C 0.9800 . ?
C64 C65 1.395(8) . ?
C64 C68 1.407(7) . ?
C65 H65 0.9500 . ?
C65 C66 1.355(8) . ?
C66 H66 0.9500 . ?
C67 H67 0.9500 . ?
C67 C68 1.380(8) . ?
C68 H68 0.9500 . ?
O1 C69 1.270(6) . ?
O2 C69 1.260(7) . ?
O3 C71 1.351(7) . ?
O3 H3C 0.84(2) . ?
O4 C75 1.344(9) . ?
O4 H4C 0.84(2) . ?
C69 C70 1.480(8) . ?
C70 C71 1.407(9) . ?
C70 C75 1.408(8) . ?
C71 C72 1.379(8) . ?
C72 H72 0.9500 . ?
C72 C73 1.375(12) . ?
C73 H73 0.9500 . ?
C73 C74 1.347(12) . ?
C74 H74 0.9500 . ?
C74 C75 1.387(10) . ?
O5 C76 1.284(6) . ?
O6 C76 1.258(6) . ?
O7 C78 1.371(6) . ?
O7 H7B 0.85(2) . ?
O8 C82 1.355(6) . ?
O8 H8 0.84(2) . ?
C76 C77 1.477(7) . ?
C77 C78 1.407(7) . ?
C77 C82 1.414(7) . ?
C78 C79 1.386(7) . ?
C79 H79 0.9500 . ?
C79 C80 1.399(7) . ?
C80 H80 0.9500 . ?
C80 C81 1.380(8) . ?
C81 H81 0.9500 . ?
C81 C82 1.389(7) . ?
O9 C83 1.300(7) . ?
O10 C83 1.254(7) . ?
O11 C85 1.361(6) . ?
O11 H11 0.85(2) . ?
O12 C89 1.351(6) . ?
O12 H12 0.85(2) . ?
C83 C84 1.463(8) . ?
C84 C85 1.402(7) . ?
C84 C89 1.424(7) . ?
C85 C86 1.383(8) . ?
C86 H86 0.9500 . ?
C86 C87 1.388(7) . ?
C87 H87 0.9500 . ?
C87 C88 1.372(8) . ?
C88 H88 0.9500 . ?
C88 C89 1.375(8) . ?
O13 C90 1.299(14) . ?
O14 C90 1.260(14) . ?
O15 H15A 0.84(2) . ?
O15 C92 1.366(15) . ?
O16 H16A 0.84(2) . ?
O16 C96 1.345(17) . ?
C90 C91 1.445(12) . ?
C91 C92 1.403(15) . ?
C91 C96 1.420(15) . ?
C92 C93 1.418(16) . ?
C93 H93 0.9500 . ?
C93 C94 1.377(14) . ?
C94 H94 0.9500 . ?
C94 C95 1.370(14) . ?
C95 H95 0.9500 . ?
C95 C96 1.389(18) . ?

loop_
_geom_hbond_atom_site_label_D
_geom_hbond_atom_site_label_H
_geom_hbond_atom_site_label_A
_geom_hbond_distance_DH
_geom_hbond_distance_HA
_geom_hbond_distance_DA
_geom_hbond_angle_DHA
_geom_hbond_site_symmetry_A
_geom_hbond_publ_flag
O15 H15A O13 0.84(2) 1.86(11) 2.516(18) 133(13) . yes
O16 H16A O14 0.84(2) 1.68(5) 2.499(19) 162(14) . yes
N1 H1 N1 0.88(2) 1.76(3) 2.641(11) 174(19) 2_566 yes
N2 H2 O1 0.89(2) 1.79(2) 2.669(5) 172(7) 2_566 yes
N3 H3B O5 0.88(2) 1.88(2) 2.766(5) 175(7) 2_566 yes
N4 H4B O9 0.90(2) 1.71(3) 2.602(6) 170(8) 2_666 yes
O3 H3C O1 0.84(2) 1.84(5) 2.561(5) 142(7) . yes
O4 H4C O2 0.84(2) 1.86(6) 2.524(6) 135(8) . yes
O7 H7B O5 0.85(2) 1.75(3) 2.553(5) 158(8) . yes
O8 H8 O6 0.84(2) 1.72(3) 2.531(5) 160(8) . yes
O11 H11 O9 0.85(2) 1.77(5) 2.515(6) 146(8) . yes
O12 H12 O10 0.85(2) 1.77(4) 2.544(6) 149(8) . yes

loop_
_geom_torsion_atom_site_label_1
_geom_torsion_atom_site_label_2
_geom_torsion_atom_site_label_3
_geom_torsion_atom_site_label_4
_geom_torsion
_geom_torsion_site_symmetry_1
_geom_torsion_site_symmetry_2
_geom_torsion_site_symmetry_3
_geom_torsion_site_symmetry_4
_geom_torsion_publ_flag
S1 C10 C13 C14 176.2(5) . . . . ?
S1 C10 C13 C17 -5.0(7) . . . . ?
S2 C27 C30 C31 163.6(4) . . . . ?
S2 C27 C30 C34 -16.5(6) . . . . ?
N1 C16 C17 C13 2.0(9) . . . . ?
N2 C33 C34 C30 1.2(7) . . . . ?
C1 C8 C9 C10 -178.2(5) . . . . ?
C1 C8 C11 S1 178.3(4) . . . . ?
C1 C8 C11 C12 -0.1(9) . . . . ?
C1 C18 C19 C20 -133.6(6) . . . . ?
C1 C18 C19 C24 46.7(7) . . . . ?
C1 C18 C25 C26 -115.3(6) . . . . ?
C1 C18 C25 C28 63.1(7) . . . . ?
C1 C2 C3 C4 -179(3) . . . . ?
C1 C2 C7 C5 179(2) . . . . ?
C1 C2A C3A C4A -174(4) . . . . ?
C1 C2A C7A C6A 170(4) . . . . ?
C8 C1 C18 C19 -173.2(5) . . . . ?
C8 C1 C18 C25 8.4(8) . . . . ?
C8 C1 C2 C3 49(3) . . . . ?
C8 C1 C2 C7 -134(3) . . . . ?
C8 C1 C2A C3A 48(6) . . . . ?
C8 C1 C2A C7A -118(4) . . . . ?
C8 C9 C10 S1 -0.7(6) . . . . ?
C8 C9 C10 C13 177.7(5) . . . . ?
C9 C8 C11 S1 -1.2(6) . . . . ?
C9 C8 C11 C12 -179.6(5) . . . . ?
C9 C10 C13 C14 -2.1(9) . . . . ?
C9 C10 C13 C17 176.8(5) . . . . ?
C10 S1 C11 C8 0.7(4) . . . . ?
C10 S1 C11 C12 179.2(5) . . . . ?
C10 C13 C14 C15 -179.2(6) . . . . ?
C10 C13 C17 C16 178.5(5) . . . . ?
C11 S1 C10 C9 0.1(4) . . . . ?
C11 S1 C10 C13 -178.4(5) . . . . ?
C11 C8 C9 C10 1.3(6) . . . . ?
C13 C14 C15 N1 -0.5(11) . . . . ?
C14 C13 C17 C16 -2.6(8) . . . . ?
C15 N1 C16 C17 -0.4(10) . . . . ?
C16 N1 C15 C14 -0.4(10) . . . . ?
C17 C13 C14 C15 2.0(10) . . . . ?
C18 C1 C8 C9 50.2(7) . . . . ?
C18 C1 C8 C11 -129.2(6) . . . . ?
C18 C1 C2 C3 -129(2) . . . . ?
C18 C1 C2 C7 48(4) . . . . ?
C18 C1 C2A C3A -138(4) . . . . ?
C18 C1 C2A C7A 56(6) . . . . ?
C18 C19 C20 C21 178.9(5) . . . . ?
C18 C19 C24 C23 -179.7(4) . . . . ?
C18 C25 C26 C27 175.9(4) . . . . ?
C18 C25 C28 S2 -177.0(4) . . . . ?
C18 C25 C28 C29 3.4(8) . . . . ?
C19 C18 C25 C26 66.2(6) . . . . ?
C19 C18 C25 C28 -115.4(5) . . . . ?
C19 C20 C21 C22 1.6(8) . . . . ?
C20 C19 C24 C23 0.6(7) . . . . ?
C20 C21 C22 C23 -1.1(8) . . . . ?
C21 C22 C23 C24 0.3(8) . . . . ?
C22 C23 C24 C19 0.0(8) . . . . ?
C24 C19 C20 C21 -1.4(8) . . . . ?
C25 C18 C19 C20 45.0(6) . . . . ?
C25 C18 C19 C24 -134.7(5) . . . . ?
C25 C26 C27 S2 2.4(5) . . . . ?
C25 C26 C27 C30 -175.3(5) . . . . ?
C26 C25 C28 S2 1.5(5) . . . . ?
C26 C25 C28 C29 -178.0(5) . . . . ?
C26 C27 C30 C31 -18.9(8) . . . . ?
C26 C27 C30 C34 160.9(5) . . . . ?
C27 S2 C28 C25 -0.2(4) . . . . ?
C27 S2 C28 C29 179.4(4) . . . . ?
C27 C30 C31 C32 178.4(4) . . . . ?
C27 C30 C34 C33 -179.6(4) . . . . ?
C28 S2 C27 C26 -1.3(4) . . . . ?
C28 S2 C27 C30 176.7(4) . . . . ?
C28 C25 C26 C27 -2.6(6) . . . . ?
C30 C31 C32 N2 1.4(7) . . . . ?
C31 C30 C34 C33 0.3(7) . . . . ?
C32 N2 C33 C34 -1.4(7) . . . . ?
C33 N2 C32 C31 0.1(7) . . . . ?
C34 C30 C31 C32 -1.5(7) . . . . ?
C2 C1 C8 C9 -128.4(15) . . . . ?
C2 C1 C8 C11 52.2(16) . . . . ?
C2 C1 C18 C19 5.2(19) . . . . ?
C2 C1 C18 C25 -173.3(17) . . . . ?
C2 C3 C4 C6 -2(3) . . . . ?
C3 C2 C7 C5 -4(4) . . . . ?
C3 C4 C6 C5 0(3) . . . . ?
C6 C5 C7 C2 2(3) . . . . ?
C7 C2 C3 C4 4(4) . . . . ?
C7 C5 C6 C4 0(3) . . . . ?
C2A C1 C8 C9 -136(3) . . . . ?
C2A C1 C8 C11 45(3) . . . . ?
C2A C1 C18 C19 13(3) . . . . ?
C2A C1 C18 C25 -166(3) . . . . ?
C2A C3A C4A C5A 3(6) . . . . ?
C3A C2A C7A C6A 6(8) . . . . ?
C3A C4A C5A C6A 6(5) . . . . ?
C4A C5A C6A C7A -11(4) . . . . ?
C5A C6A C7A C2A 5(5) . . . . ?
C7A C2A C3A C4A -9(8) . . . . ?
S3 C44 C47 C48 -174.6(4) . . . . ?
S3 C44 C47 C51 3.9(7) . . . . ?
S4 C61 C64 C65 177.2(4) . . . . ?
S4 C61 C64 C68 -4.7(7) . . . . ?
N3 C50 C51 C47 0.7(11) . . . . ?
N4 C67 C68 C64 0.0(8) . . . . ?
C35 C36 C37 C38 172.4(5) . . . . ?
C35 C36 C41 C40 -173.2(6) . . . . ?
C35 C42 C43 C44 -177.8(5) . . . . ?
C35 C42 C45 S3 177.4(4) . . . . ?
C35 C42 C45 C46 -0.8(9) . . . . ?
C35 C52 C53 C54 123.8(7) . . . . ?
C35 C52 C53 C58 -59.1(9) . . . . ?
C35 C52 C59 C60 -48.2(7) . . . . ?
C35 C52 C59 C62 130.2(6) . . . . ?
C36 C35 C42 C43 -66.3(7) . . . . ?
C36 C35 C42 C45 115.6(6) . . . . ?
C36 C35 C52 C53 -12.9(8) . . . . ?
C36 C35 C52 C59 165.9(5) . . . . ?
C36 C37 C38 C39 1.1(10) . . . . ?
C37 C36 C41 C40 -0.2(9) . . . . ?
C37 C38 C39 C40 -0.2(10) . . . . ?
C38 C39 C40 C41 -0.8(11) . . . . ?
C39 C40 C41 C36 1.0(11) . . . . ?
C41 C36 C37 C38 -0.8(9) . . . . ?
C42 C35 C36 C37 -15.8(7) . . . . ?
C42 C35 C36 C41 157.0(5) . . . . ?
C42 C35 C52 C53 167.8(5) . . . . ?
C42 C35 C52 C59 -13.4(7) . . . . ?
C42 C43 C44 S3 0.2(6) . . . . ?
C42 C43 C44 C47 -175.8(5) . . . . ?
C43 C42 C45 S3 -0.9(6) . . . . ?
C43 C42 C45 C46 -179.2(5) . . . . ?
C43 C44 C47 C48 1.0(9) . . . . ?
C43 C44 C47 C51 179.5(6) . . . . ?
C44 S3 C45 C42 0.8(4) . . . . ?
C44 S3 C45 C46 179.3(5) . . . . ?
C44 C47 C48 C49 179.0(5) . . . . ?
C44 C47 C51 C50 -178.9(6) . . . . ?
C45 S3 C44 C43 -0.6(4) . . . . ?
C45 S3 C44 C47 175.9(4) . . . . ?
C45 C42 C43 C44 0.5(7) . . . . ?
C47 C48 C49 N3 -0.9(9) . . . . ?
C48 C47 C51 C50 -0.4(9) . . . . ?
C49 N3 C50 C51 -1.1(10) . . . . ?
C50 N3 C49 C48 1.2(9) . . . . ?
C51 C47 C48 C49 0.5(8) . . . . ?
C52 C35 C36 C37 165.0(5) . . . . ?
C52 C35 C36 C41 -22.3(8) . . . . ?
C52 C35 C42 C43 113.1(6) . . . . ?
C52 C35 C42 C45 -65.0(7) . . . . ?
C52 C53 C54 C55 -179.7(7) . . . . ?
C52 C53 C58 C57 -178.1(8) . . . . ?
C52 C59 C60 C61 175.7(4) . . . . ?
C52 C59 C62 S4 -175.9(4) . . . . ?
C52 C59 C62 C63 4.1(9) . . . . ?
C53 C52 C59 C60 130.7(5) . . . . ?
C53 C52 C59 C62 -50.9(7) . . . . ?
C53 C54 C55 C56 -3.6(12) . . . . ?
C54 C53 C58 C57 -0.9(12) . . . . ?
C54 C55 C56 C57 1.7(14) . . . . ?
C55 C56 C57 C58 0.4(16) . . . . ?
C56 C57 C58 C53 -0.9(15) . . . . ?
C58 C53 C54 C55 3.1(11) . . . . ?
C59 C52 C53 C54 -55.0(8) . . . . ?
C59 C52 C53 C58 122.1(7) . . . . ?
C59 C60 C61 S4 1.9(6) . . . . ?
C59 C60 C61 C64 -177.2(5) . . . . ?
C60 C59 C62 S4 2.6(5) . . . . ?
C60 C59 C62 C63 -177.4(5) . . . . ?
C60 C61 C64 C65 -3.8(8) . . . . ?
C60 C61 C64 C68 174.3(5) . . . . ?
C61 S4 C62 C59 -1.4(4) . . . . ?
C61 S4 C62 C63 178.6(5) . . . . ?
C61 C64 C65 C66 176.9(5) . . . . ?
C61 C64 C68 C67 -177.1(5) . . . . ?
C62 S4 C61 C60 -0.2(4) . . . . ?
C62 S4 C61 C64 178.9(4) . . . . ?
C62 C59 C60 C61 -3.0(6) . . . . ?
C64 C65 C66 N4 0.6(9) . . . . ?
C65 C64 C68 C67 1.1(7) . . . . ?
C66 N4 C67 C68 -0.9(8) . . . . ?
C67 N4 C66 C65 0.5(9) . . . . ?
C68 C64 C65 C66 -1.4(8) . . . . ?
O1 C69 C70 C71 -1.6(7) . . . . ?
O1 C69 C70 C75 177.6(5) . . . . ?
O2 C69 C70 C71 177.9(5) . . . . ?
O2 C69 C70 C75 -2.9(7) . . . . ?
O3 C71 C72 C73 178.9(5) . . . . ?
C69 C70 C71 O3 1.4(7) . . . . ?
C69 C70 C71 C72 -177.8(5) . . . . ?
C69 C70 C75 O4 -1.6(8) . . . . ?
C69 C70 C75 C74 178.4(5) . . . . ?
C70 C71 C72 C73 -2.0(8) . . . . ?
C71 C70 C75 O4 177.6(5) . . . . ?
C71 C70 C75 C74 -2.4(8) . . . . ?
C71 C72 C73 C74 0.1(9) . . . . ?
C72 C73 C74 C75 0.5(10) . . . . ?
C73 C74 C75 O4 -179.3(6) . . . . ?
C73 C74 C75 C70 0.7(10) . . . . ?
C75 C70 C71 O3 -177.8(5) . . . . ?
C75 C70 C71 C72 3.1(8) . . . . ?
O5 C76 C77 C78 9.4(8) . . . . ?
O5 C76 C77 C82 -172.2(5) . . . . ?
O6 C76 C77 C78 -169.8(5) . . . . ?
O6 C76 C77 C82 8.6(8) . . . . ?
O7 C78 C79 C80 -177.8(4) . . . . ?
C76 C77 C78 O7 -3.0(8) . . . . ?
C76 C77 C78 C79 176.5(5) . . . . ?
C76 C77 C82 O8 2.4(8) . . . . ?
C76 C77 C82 C81 -177.7(5) . . . . ?
C77 C78 C79 C80 2.6(8) . . . . ?
C78 C77 C82 O8 -179.1(5) . . . . ?
C78 C77 C82 C81 0.8(8) . . . . ?
C78 C79 C80 C81 -2.2(8) . . . . ?
C79 C80 C81 C82 1.2(8) . . . . ?
C80 C81 C82 O8 179.5(5) . . . . ?
C80 C81 C82 C77 -0.5(8) . . . . ?
C82 C77 C78 O7 178.5(4) . . . . ?
C82 C77 C78 C79 -2.0(8) . . . . ?
O9 C83 C84 C85 -2.5(8) . . . . ?
O9 C83 C84 C89 177.9(5) . . . . ?
O10 C83 C84 C85 177.5(5) . . . . ?
O10 C83 C84 C89 -2.2(8) . . . . ?
O11 C85 C86 C87 -179.9(5) . . . . ?
C83 C84 C85 O11 0.7(8) . . . . ?
C83 C84 C85 C86 -178.6(5) . . . . ?
C83 C84 C89 O12 -0.6(7) . . . . ?
C83 C84 C89 C88 179.1(5) . . . . ?
C84 C85 C86 C87 -0.6(8) . . . . ?
C85 C84 C89 O12 179.7(5) . . . . ?
C85 C84 C89 C88 -0.6(7) . . . . ?
C85 C86 C87 C88 -0.3(8) . . . . ?
C86 C87 C88 C89 0.7(8) . . . . ?
C87 C88 C89 O12 179.4(5) . . . . ?
C87 C88 C89 C84 -0.3(8) . . . . ?
C89 C84 C85 O11 -179.7(5) . . . . ?
C89 C84 C85 C86 1.0(8) . . . . ?
O13 C90 C91 C92 1.3(16) . . . . ?
O13 C90 C91 C96 -178.5(16) . . . . ?
O14 C90 C91 C92 -178.4(16) . . . . ?
O14 C90 C91 C96 1.8(17) . . . . ?
O15 C92 C93 C94 -177.1(12) . . . . ?
C90 C91 C92 O15 -4(2) . . . . ?
C90 C91 C92 C93 -176.3(13) . . . . ?
C90 C91 C96 O16 -6(2) . . . . ?
C90 C91 C96 C95 179.7(13) . . . . ?
C91 C92 C93 C94 -4(2) . . . . ?
C92 C91 C96 O16 174.2(14) . . . . ?
C92 C91 C96 C95 0(2) . . . . ?
C92 C93 C94 C95 1(2) . . . . ?
C93 C94 C95 C96 2(2) . . . . ?
C94 C95 C96 O16 -176.7(14) . . . . ?
C94 C95 C96 C91 -3(2) . . . . ?
C96 C91 C92 O15 176.1(14) . . . . ?
C96 C91 C92 C93 3(2) . . . . ?

loop_
_platon_squeeze_void_nr
_platon_squeeze_void_average_x
_platon_squeeze_void_average_y
_platon_squeeze_void_average_z
_platon_squeeze_void_volume
_platon_squeeze_void_count_electrons
_platon_squeeze_void_content
1 0.190 0.252 0.521 43 4 ' '
2 0.810 0.748 0.479 42 4 ' '
